data_4346144
loop_
_publ_author_name
'Brown, Christopher C.'
'Rominger, Frank'
'Limbach, Michael'
'Hofmann, Peter'

_publ_section_title
;
 Bulky N-Phosphino-Functionalized N-Heterocyclic Carbene Ligands:
 Synthesis, Ruthenium Coordination Chemistry, and Ruthenium Alkylidene
 Complexes for Olefin Metathesis.
;
_journal_issue 21
_journal_name_full 'Inorganic chemistry'
_journal_page_first 10126
_journal_page_last 10140
_journal_paper_doi 10.1021/acs.inorgchem.5b00513
_journal_volume 54
_journal_year 2015
_chemical_formula_sum 'C30 H41 Br3 Cl2 N5 P Ru'
_chemical_formula_weight 914.35
_chemical_name_common 'in manuscript 4cBr'
_space_group_crystal_system triclinic
_space_group_IT_number 2
_space_group_name_Hall '-P 1'
_space_group_name_H-M_alt 'P -1'
_atom_sites_solution_hydrogens geom
_atom_sites_solution_primary direct
_audit_creation_method SHELXL-2013
_cell_angle_alpha 82.541(4)
_cell_angle_beta 86.686(4)
_cell_angle_gamma 75.254(4)
_cell_formula_units_Z 2
_cell_length_a 8.987(2)
_cell_length_b 13.992(3)
_cell_length_c 14.689(3)
_cell_measurement_reflns_used 6104
_cell_measurement_temperature 199(2)
_cell_measurement_theta_max 28.20
_cell_measurement_theta_min 2.34
_cell_volume 1770.5(7)
_computing_cell_refinement 'Bruker SAINT'
_computing_data_collection 'Bruker APEX2'
_computing_data_reduction 'Bruker SAINT'
_computing_molecular_graphics 'Bruker SHELXTL'
_computing_publication_material 'Bruker SHELXTL'
_computing_structure_refinement 'SHELXL-2013 (Sheldrick, 2013)'
_computing_structure_solution 'SHELXS-97 (Sheldrick 2008)'
_diffrn_ambient_temperature 199(2)
_diffrn_measured_fraction_theta_full 0.994
_diffrn_measured_fraction_theta_max 0.976
_diffrn_measurement_device_type 'Bruker APEX'
_diffrn_measurement_method '\f and \w scans'
_diffrn_radiation_type MoK\a
_diffrn_radiation_wavelength 0.71073
_diffrn_reflns_av_R_equivalents 0.0523
_diffrn_reflns_av_unetI/netI 0.0682
_diffrn_reflns_Laue_measured_fraction_full 0.994
_diffrn_reflns_Laue_measured_fraction_max 0.976
_diffrn_reflns_number 23079
_diffrn_reflns_point_group_measured_fraction_full 0.994
_diffrn_reflns_point_group_measured_fraction_max 0.976
_diffrn_reflns_theta_full 25.242
_diffrn_reflns_theta_max 27.743
_diffrn_reflns_theta_min 1.399
_diffrn_source 'sealed tube'
_exptl_absorpt_coefficient_mu 4.052
_exptl_absorpt_correction_T_max 0.7676
_exptl_absorpt_correction_T_min 0.5217
_exptl_absorpt_correction_type multi-scan
_exptl_absorpt_process_details
;
Sheldrick, G. M. (2008). <i>SADABS</i>. University of G\"ottingen, Germany.
;
_exptl_crystal_colour orange
_exptl_crystal_density_diffrn 1.715
_exptl_crystal_description needle
_exptl_crystal_F_000 908
_exptl_crystal_size_max 0.940
_exptl_crystal_size_mid 0.130
_exptl_crystal_size_min 0.060
_refine_diff_density_max 1.022
_refine_diff_density_min -0.971
_refine_diff_density_rms 0.130
_refine_ls_extinction_method none
_refine_ls_goodness_of_fit_ref 1.059
_refine_ls_hydrogen_treatment constr
_refine_ls_matrix_type full
_refine_ls_number_parameters 388
_refine_ls_number_reflns 8142
_refine_ls_number_restraints 0
_refine_ls_restrained_S_all 1.059
_refine_ls_R_factor_all 0.0859
_refine_ls_R_factor_gt 0.0508
_refine_ls_shift/su_max 0.001
_refine_ls_shift/su_mean 0.000
_refine_ls_structure_factor_coef Fsqd
_refine_ls_weighting_details 'w=1/[\s^2^(Fo^2^)+(0.0484P)^2^+0.4961P] where P=(Fo^2^+2Fc^2^)/3'
_refine_ls_weighting_scheme calc
_refine_ls_wR_factor_gt 0.0987
_refine_ls_wR_factor_ref 0.1086
_reflns_Friedel_coverage 0.000
_reflns_number_gt 5730
_reflns_number_total 8142
_reflns_threshold_expression 'I > 2\s(I)'
_cod_data_source_file ic5b00513_si_002.cif
_cod_data_source_block chb17
_cod_original_cell_volume 1770.6(7)
_cod_database_code 4346144
_shelx_space_group_comment
; 
The symmetry employed for this shelxl refinement is uniquely defined 
by the following loop, which should always be used as a source of 
symmetry information in preference to the above space-group names. 
They are only intended as comments. 
;
_shelx_estimated_absorpt_t_min 0.115
_shelx_estimated_absorpt_t_max 0.793
_shelxl_version_number 2013-4

loop_
_space_group_symop_operation_xyz
'x, y, z'
'-x, -y, -z'

loop_
_atom_site_label
_atom_site_type_symbol
_atom_site_fract_x
_atom_site_fract_y
_atom_site_fract_z
_atom_site_U_iso_or_equiv
_atom_site_adp_type
_atom_site_occupancy
_atom_site_site_symmetry_order
_atom_site_calc_flag
_atom_site_refinement_flags_posn
_atom_site_refinement_flags_adp
Ru1 Ru 0.79546(4) 0.76675(3) 0.77998(2) 0.01620(10) Uani 1 1 d . .
Cl1 Cl 0.93043(12) 0.74947(8) 0.92237(8) 0.0250(2) Uani 1 1 d . .
Cl2 Cl 0.63956(12) 0.76945(8) 0.65052(8) 0.0255(3) Uani 1 1 d . .
P1 P 0.78982(12) 0.93282(8) 0.75010(8) 0.0177(2) Uani 1 1 d . .
C1 C 0.9924(5) 0.7935(3) 0.7146(3) 0.0175(9) Uani 1 1 d . .
N2 N 0.9857(4) 0.8911(2) 0.7254(2) 0.0187(8) Uani 1 1 d . .
C3 C 1.1154(5) 0.9192(3) 0.6877(3) 0.0229(10) Uani 1 1 d . .
H3 H 1.1360 0.9828 0.6852 0.028 Uiso 1 1 calc R U
C4 C 1.2054(5) 0.8385(3) 0.6554(3) 0.0247(10) Uani 1 1 d . .
H4 H 1.3039 0.8341 0.6266 0.030 Uiso 1 1 calc R U
N5 N 1.1307(4) 0.7617(2) 0.6711(2) 0.0183(8) Uani 1 1 d . .
C6 C 1.1938(5) 0.6596(3) 0.6444(3) 0.0225(10) Uani 1 1 d . .
C7 C 1.2446(6) 0.5904(4) 0.7308(4) 0.0457(15) Uani 1 1 d . .
H7A H 1.1608 0.5996 0.7771 0.069 Uiso 1 1 calc R U
H7B H 1.3349 0.6053 0.7545 0.069 Uiso 1 1 calc R U
H7C H 1.2711 0.5213 0.7169 0.069 Uiso 1 1 calc R U
C8 C 1.3324(5) 0.6578(4) 0.5785(3) 0.0320(12) Uani 1 1 d . .
H8A H 1.3029 0.7088 0.5259 0.048 Uiso 1 1 calc R U
H8B H 1.3669 0.5922 0.5569 0.048 Uiso 1 1 calc R U
H8C H 1.4162 0.6714 0.6105 0.048 Uiso 1 1 calc R U
C9 C 1.0678(5) 0.6324(4) 0.5947(4) 0.0376(13) Uani 1 1 d . .
H9A H 1.0405 0.6793 0.5391 0.056 Uiso 1 1 calc R U
H9B H 0.9766 0.6358 0.6354 0.056 Uiso 1 1 calc R U
H9C H 1.1055 0.5647 0.5780 0.056 Uiso 1 1 calc R U
C11 C 0.7610(5) 1.0164(3) 0.8452(3) 0.0234(10) Uani 1 1 d . .
C12 C 0.6403(6) 0.9840(4) 0.9102(4) 0.0424(14) Uani 1 1 d . .
H12A H 0.6780 0.9135 0.9336 0.064 Uiso 1 1 calc R U
H12B H 0.5450 0.9935 0.8772 0.064 Uiso 1 1 calc R U
H12C H 0.6202 1.0240 0.9616 0.064 Uiso 1 1 calc R U
C13 C 0.7075(6) 1.1294(4) 0.8175(4) 0.0440(14) Uani 1 1 d . .
H13A H 0.7899 1.1527 0.7820 0.066 Uiso 1 1 calc R U
H13B H 0.6826 1.1633 0.8728 0.066 Uiso 1 1 calc R U
H13C H 0.6159 1.1442 0.7799 0.066 Uiso 1 1 calc R U
C14 C 0.9125(6) 0.9983(4) 0.8939(4) 0.0376(13) Uani 1 1 d . .
H14A H 0.9906 1.0161 0.8503 0.056 Uiso 1 1 calc R U
H14B H 0.9465 0.9279 0.9183 0.056 Uiso 1 1 calc R U
H14C H 0.8979 1.0393 0.9445 0.056 Uiso 1 1 calc R U
C15 C 0.7264(5) 1.0083(3) 0.6366(3) 0.0254(10) Uani 1 1 d . .
C16 C 0.7810(6) 1.1060(4) 0.6176(4) 0.0418(14) Uani 1 1 d . .
H16A H 0.7101 1.1582 0.6483 0.063 Uiso 1 1 calc R U
H16B H 0.7827 1.1267 0.5513 0.063 Uiso 1 1 calc R U
H16C H 0.8847 1.0945 0.6411 0.063 Uiso 1 1 calc R U
C17 C 0.5495(5) 1.0317(4) 0.6341(4) 0.0378(13) Uani 1 1 d . .
H17A H 0.5045 1.0669 0.6864 0.057 Uiso 1 1 calc R U
H17B H 0.5174 0.9694 0.6374 0.057 Uiso 1 1 calc R U
H17C H 0.5142 1.0735 0.5767 0.057 Uiso 1 1 calc R U
C18 C 0.7974(6) 0.9466(4) 0.5587(3) 0.0328(12) Uani 1 1 d . .
H18A H 0.7783 0.8802 0.5715 0.049 Uiso 1 1 calc R U
H18B H 0.9086 0.9405 0.5545 0.049 Uiso 1 1 calc R U
H18C H 0.7508 0.9797 0.5005 0.049 Uiso 1 1 calc R U
N21 N 0.8439(4) 0.5991(3) 0.7956(2) 0.0217(8) Uani 1 1 d . .
C22 C 0.7789(5) 0.5540(3) 0.7387(3) 0.0275(11) Uani 1 1 d . .
H22 H 0.7145 0.5934 0.6916 0.033 Uiso 1 1 calc R U
C23 C 0.8038(6) 0.4519(4) 0.7474(4) 0.0339(12) Uani 1 1 d . .
C24 C 0.8935(6) 0.3915(4) 0.8133(4) 0.0370(13) Uani 1 1 d . .
H24 H 0.9105 0.3212 0.8189 0.044 Uiso 1 1 calc R U
C25 C 0.9585(6) 0.4375(4) 0.8716(4) 0.0385(13) Uani 1 1 d . .
H25 H 1.0214 0.3986 0.9196 0.046 Uiso 1 1 calc R U
C26 C 0.9337(5) 0.5397(4) 0.8615(3) 0.0314(11) Uani 1 1 d . .
H26 H 0.9816 0.5693 0.9023 0.038 Uiso 1 1 calc R U
Br1 Br 0.70512(8) 0.39825(4) 0.66190(5) 0.0614(2) Uani 1 1 d . .
N31 N 0.5904(4) 0.7559(3) 0.8619(2) 0.0194(8) Uani 1 1 d . .
C32 C 0.6035(5) 0.6909(3) 0.9379(3) 0.0225(10) Uani 1 1 d . .
H32 H 0.7036 0.6557 0.9577 0.027 Uiso 1 1 calc R U
C33 C 0.4776(5) 0.6728(3) 0.9888(3) 0.0266(10) Uani 1 1 d . .
C34 C 0.3312(6) 0.7220(4) 0.9625(3) 0.0353(12) Uani 1 1 d . .
H34 H 0.2433 0.7086 0.9955 0.042 Uiso 1 1 calc R U
C35 C 0.3175(5) 0.7917(4) 0.8859(3) 0.0348(12) Uani 1 1 d . .
H35 H 0.2185 0.8294 0.8665 0.042 Uiso 1 1 calc R U
C36 C 0.4472(5) 0.8067(4) 0.8375(3) 0.0284(11) Uani 1 1 d . .
H36 H 0.4351 0.8548 0.7848 0.034 Uiso 1 1 calc R U
Br2 Br 0.51253(7) 0.57717(4) 1.09348(4) 0.04360(16) Uani 1 1 d . .
N41 N 1.1368(6) 0.1493(4) 0.7445(4) 0.0580(14) Uani 1 1 d . .
C42 C 1.1718(7) 0.2050(5) 0.6714(5) 0.0529(16) Uani 1 1 d . .
H42 H 1.1356 0.1985 0.6136 0.063 Uiso 1 1 calc R U
C43 C 1.2586(6) 0.2726(4) 0.6749(4) 0.0395(13) Uani 1 1 d . .
C44 C 1.3106(6) 0.2834(4) 0.7558(4) 0.0416(14) Uani 1 1 d . .
H44 H 1.3706 0.3297 0.7596 0.050 Uiso 1 1 calc R U
C45 C 1.2747(6) 0.2256(4) 0.8339(4) 0.0466(15) Uani 1 1 d . .
H45 H 1.3096 0.2317 0.8922 0.056 Uiso 1 1 calc R U
C46 C 1.1893(6) 0.1601(4) 0.8258(4) 0.0501(15) Uani 1 1 d . .
H46 H 1.1655 0.1204 0.8795 0.060 Uiso 1 1 calc R U
Br3 Br 1.30713(9) 0.34662(6) 0.56500(5) 0.0710(2) Uani 1 1 d . .

loop_
_atom_site_aniso_label
_atom_site_aniso_U_11
_atom_site_aniso_U_22
_atom_site_aniso_U_33
_atom_site_aniso_U_23
_atom_site_aniso_U_13
_atom_site_aniso_U_12
Ru1 0.01261(16) 0.01963(18) 0.01683(19) -0.00074(14) -0.00126(13) -0.00541(13)
Cl1 0.0236(5) 0.0313(6) 0.0217(6) 0.0025(5) -0.0070(5) -0.0111(5)
Cl2 0.0254(6) 0.0301(6) 0.0236(6) -0.0039(5) -0.0056(5) -0.0101(5)
P1 0.0152(5) 0.0192(6) 0.0178(6) -0.0016(5) -0.0011(4) -0.0029(4)
C1 0.017(2) 0.019(2) 0.014(2) 0.0009(17) -0.0014(17) -0.0019(17)
N2 0.0174(18) 0.0201(19) 0.019(2) -0.0024(15) 0.0013(15) -0.0055(15)
C3 0.024(2) 0.026(2) 0.022(2) 0.0003(19) 0.0016(19) -0.0135(19)
C4 0.020(2) 0.030(3) 0.026(3) -0.004(2) 0.0031(19) -0.011(2)
N5 0.0169(18) 0.0190(19) 0.020(2) -0.0025(15) -0.0012(15) -0.0055(15)
C6 0.023(2) 0.017(2) 0.026(3) -0.0050(19) 0.0016(19) -0.0024(18)
C7 0.052(4) 0.033(3) 0.039(3) 0.006(2) 0.008(3) 0.004(3)
C8 0.021(2) 0.032(3) 0.042(3) -0.013(2) 0.010(2) -0.004(2)
C9 0.028(3) 0.038(3) 0.051(4) -0.024(3) 0.006(2) -0.011(2)
C11 0.026(2) 0.027(2) 0.018(2) -0.0080(19) -0.0007(19) -0.0052(19)
C12 0.042(3) 0.048(3) 0.043(3) -0.023(3) 0.013(3) -0.016(3)
C13 0.053(3) 0.026(3) 0.047(4) -0.016(3) -0.005(3) 0.007(2)
C14 0.041(3) 0.039(3) 0.038(3) -0.015(2) -0.008(2) -0.014(2)
C15 0.033(3) 0.021(2) 0.021(3) 0.0020(19) -0.003(2) -0.006(2)
C16 0.063(4) 0.029(3) 0.033(3) 0.008(2) -0.010(3) -0.015(3)
C17 0.033(3) 0.037(3) 0.039(3) -0.004(2) -0.016(2) 0.001(2)
C18 0.039(3) 0.033(3) 0.028(3) 0.001(2) 0.000(2) -0.013(2)
N21 0.0203(19) 0.025(2) 0.019(2) 0.0034(16) 0.0015(16) -0.0062(16)
C22 0.031(3) 0.025(2) 0.028(3) -0.003(2) -0.001(2) -0.009(2)
C23 0.035(3) 0.025(3) 0.044(3) -0.007(2) 0.009(2) -0.013(2)
C24 0.045(3) 0.022(3) 0.039(3) 0.001(2) 0.007(3) -0.004(2)
C25 0.043(3) 0.031(3) 0.035(3) 0.001(2) -0.005(2) 0.000(2)
C26 0.034(3) 0.030(3) 0.030(3) -0.005(2) -0.001(2) -0.007(2)
Br1 0.0912(5) 0.0398(4) 0.0642(5) -0.0163(3) -0.0167(4) -0.0281(3)
N31 0.0179(18) 0.031(2) 0.0113(18) -0.0028(16) 0.0011(14) -0.0101(16)
C32 0.021(2) 0.026(2) 0.019(2) -0.0001(19) -0.0024(19) -0.0053(19)
C33 0.030(3) 0.034(3) 0.020(3) -0.003(2) 0.000(2) -0.017(2)
C34 0.031(3) 0.059(4) 0.024(3) -0.007(3) 0.008(2) -0.025(3)
C35 0.015(2) 0.057(3) 0.030(3) -0.006(3) 0.001(2) -0.004(2)
C36 0.022(2) 0.037(3) 0.027(3) -0.003(2) -0.001(2) -0.009(2)
Br2 0.0565(4) 0.0552(4) 0.0261(3) 0.0065(3) 0.0006(3) -0.0329(3)
N41 0.062(3) 0.051(3) 0.070(4) -0.011(3) -0.012(3) -0.027(3)
C42 0.047(4) 0.052(4) 0.067(5) -0.028(3) -0.007(3) -0.014(3)
C43 0.035(3) 0.037(3) 0.049(4) -0.021(3) 0.000(3) -0.005(2)
C44 0.036(3) 0.040(3) 0.054(4) -0.023(3) 0.002(3) -0.012(3)
C45 0.042(3) 0.052(4) 0.048(4) -0.019(3) -0.010(3) -0.009(3)
C46 0.048(4) 0.042(3) 0.058(4) 0.006(3) -0.003(3) -0.014(3)
Br3 0.0881(5) 0.0817(5) 0.0470(4) -0.0155(4) 0.0134(4) -0.0274(4)

loop_
_atom_type_symbol
_atom_type_description
_atom_type_scat_dispersion_real
_atom_type_scat_dispersion_imag
_atom_type_scat_source
C C 0.0033 0.0016 'International Tables Vol C Tables 4.2.6.8 and 6.1.1.4'
H H 0.0000 0.0000 'International Tables Vol C Tables 4.2.6.8 and 6.1.1.4'
N N 0.0061 0.0033 'International Tables Vol C Tables 4.2.6.8 and 6.1.1.4'
P P 0.1023 0.0942 'International Tables Vol C Tables 4.2.6.8 and 6.1.1.4'
Cl Cl 0.1484 0.1585 'International Tables Vol C Tables 4.2.6.8 and 6.1.1.4'
Br Br -0.2901 2.4595 'International Tables Vol C Tables 4.2.6.8 and 6.1.1.4'
Ru Ru -1.2594 0.8363 'International Tables Vol C Tables 4.2.6.8 and 6.1.1.4'

loop_
_geom_angle_atom_site_label_1
_geom_angle_atom_site_label_2
_geom_angle_atom_site_label_3
_geom_angle
C1 Ru1 N31 171.19(15)
C1 Ru1 N21 102.93(14)
N31 Ru1 N21 83.56(13)
C1 Ru1 P1 66.44(11)
N31 Ru1 P1 107.06(10)
N21 Ru1 P1 169.35(9)
C1 Ru1 Cl2 101.23(12)
N31 Ru1 Cl2 84.82(9)
N21 Ru1 Cl2 87.71(9)
P1 Ru1 Cl2 93.83(4)
C1 Ru1 Cl1 86.19(12)
N31 Ru1 Cl1 88.19(9)
N21 Ru1 Cl1 87.39(9)
P1 Ru1 Cl1 92.18(4)
Cl2 Ru1 Cl1 171.87(4)
N2 P1 C15 99.43(19)
N2 P1 C11 109.31(18)
C15 P1 C11 110.7(2)
N2 P1 Ru1 84.89(12)
C15 P1 Ru1 122.36(14)
C11 P1 Ru1 121.90(15)
N5 C1 N2 104.0(3)
N5 C1 Ru1 151.2(3)
N2 C1 Ru1 104.6(3)
C1 N2 C3 111.4(3)
C1 N2 P1 99.5(3)
C3 N2 P1 144.7(3)
C4 C3 N2 105.9(4)
C4 C3 H3 127.1
N2 C3 H3 127.1
C3 C4 N5 108.6(4)
C3 C4 H4 125.7
N5 C4 H4 125.7
C1 N5 C4 110.0(3)
C1 N5 C6 125.1(3)
C4 N5 C6 124.8(3)
N5 C6 C7 107.7(4)
N5 C6 C8 110.2(3)
C7 C6 C8 109.3(4)
N5 C6 C9 107.9(3)
C7 C6 C9 113.2(4)
C8 C6 C9 108.6(4)
C6 C7 H7A 109.5
C6 C7 H7B 109.5
H7A C7 H7B 109.5
C6 C7 H7C 109.5
H7A C7 H7C 109.5
H7B C7 H7C 109.5
C6 C8 H8A 109.5
C6 C8 H8B 109.5
H8A C8 H8B 109.5
C6 C8 H8C 109.5
H8A C8 H8C 109.5
H8B C8 H8C 109.5
C6 C9 H9A 109.5
C6 C9 H9B 109.5
H9A C9 H9B 109.5
C6 C9 H9C 109.5
H9A C9 H9C 109.5
H9B C9 H9C 109.5
C12 C11 C14 110.5(4)
C12 C11 C13 108.6(4)
C14 C11 C13 106.4(4)
C12 C11 P1 105.0(3)
C14 C11 P1 108.8(3)
C13 C11 P1 117.5(3)
C11 C12 H12A 109.5
C11 C12 H12B 109.5
H12A C12 H12B 109.5
C11 C12 H12C 109.5
H12A C12 H12C 109.5
H12B C12 H12C 109.5
C11 C13 H13A 109.5
C11 C13 H13B 109.5
H13A C13 H13B 109.5
C11 C13 H13C 109.5
H13A C13 H13C 109.5
H13B C13 H13C 109.5
C11 C14 H14A 109.5
C11 C14 H14B 109.5
H14A C14 H14B 109.5
C11 C14 H14C 109.5
H14A C14 H14C 109.5
H14B C14 H14C 109.5
C18 C15 C17 109.6(4)
C18 C15 C16 105.8(4)
C17 C15 C16 110.3(4)
C18 C15 P1 108.8(3)
C17 C15 P1 108.4(3)
C16 C15 P1 113.9(3)
C15 C16 H16A 109.5
C15 C16 H16B 109.5
H16A C16 H16B 109.5
C15 C16 H16C 109.5
H16A C16 H16C 109.5
H16B C16 H16C 109.5
C15 C17 H17A 109.5
C15 C17 H17B 109.5
H17A C17 H17B 109.5
C15 C17 H17C 109.5
H17A C17 H17C 109.5
H17B C17 H17C 109.5
C15 C18 H18A 109.5
C15 C18 H18B 109.5
H18A C18 H18B 109.5
C15 C18 H18C 109.5
H18A C18 H18C 109.5
H18B C18 H18C 109.5
C26 N21 C22 116.9(4)
C26 N21 Ru1 123.2(3)
C22 N21 Ru1 120.0(3)
N21 C22 C23 121.5(5)
N21 C22 H22 119.3
C23 C22 H22 119.3
C24 C23 C22 122.2(5)
C24 C23 Br1 120.8(4)
C22 C23 Br1 116.9(4)
C23 C24 C25 116.3(5)
C23 C24 H24 121.9
C25 C24 H24 121.9
C24 C25 C26 120.8(5)
C24 C25 H25 119.6
C26 C25 H25 119.6
N21 C26 C25 122.4(5)
N21 C26 H26 118.8
C25 C26 H26 118.8
C32 N31 C36 117.1(4)
C32 N31 Ru1 119.2(3)
C36 N31 Ru1 123.6(3)
N31 C32 C33 122.6(4)
N31 C32 H32 118.7
C33 C32 H32 118.7
C34 C33 C32 120.5(4)
C34 C33 Br2 121.3(4)
C32 C33 Br2 118.2(3)
C33 C34 C35 117.0(4)
C33 C34 H34 121.5
C35 C34 H34 121.5
C36 C35 C34 120.0(4)
C36 C35 H35 120.0
C34 C35 H35 120.0
N31 C36 C35 122.7(5)
N31 C36 H36 118.6
C35 C36 H36 118.6
C42 N41 C46 117.4(5)
N41 C42 C43 122.9(6)
N41 C42 H42 118.6
C43 C42 H42 118.6
C44 C43 C42 119.6(6)
C44 C43 Br3 120.9(4)
C42 C43 Br3 119.5(4)
C43 C44 C45 118.5(5)
C43 C44 H44 120.8
C45 C44 H44 120.8
C46 C45 C44 119.1(5)
C46 C45 H45 120.5
C44 C45 H45 120.5
N41 C46 C45 122.5(6)
N41 C46 H46 118.7
C45 C46 H46 118.7

loop_
_geom_bond_atom_site_label_1
_geom_bond_atom_site_label_2
_geom_bond_distance
Ru1 C1 2.060(4)
Ru1 N31 2.169(3)
Ru1 N21 2.257(4)
Ru1 P1 2.2962(12)
Ru1 Cl2 2.4173(12)
Ru1 Cl1 2.4325(12)
P1 N2 1.740(3)
P1 C15 1.889(5)
P1 C11 1.901(4)
C1 N5 1.361(5)
C1 N2 1.382(5)
N2 C3 1.387(5)
C3 C4 1.336(6)
C3 H3 0.9500
C4 N5 1.393(5)
C4 H4 0.9500
N5 C6 1.491(5)
C6 C7 1.510(6)
C6 C8 1.530(6)
C6 C9 1.532(6)
C7 H7A 0.9800
C7 H7B 0.9800
C7 H7C 0.9800
C8 H8A 0.9800
C8 H8B 0.9800
C8 H8C 0.9800
C9 H9A 0.9800
C9 H9B 0.9800
C9 H9C 0.9800
C11 C12 1.520(6)
C11 C14 1.523(6)
C11 C13 1.538(6)
C12 H12A 0.9800
C12 H12B 0.9800
C12 H12C 0.9800
C13 H13A 0.9800
C13 H13B 0.9800
C13 H13C 0.9800
C14 H14A 0.9800
C14 H14B 0.9800
C14 H14C 0.9800
C15 C18 1.534(6)
C15 C17 1.541(6)
C15 C16 1.553(6)
C16 H16A 0.9800
C16 H16B 0.9800
C16 H16C 0.9800
C17 H17A 0.9800
C17 H17B 0.9800
C17 H17C 0.9800
C18 H18A 0.9800
C18 H18B 0.9800
C18 H18C 0.9800
N21 C26 1.348(6)
N21 C22 1.349(5)
C22 C23 1.378(6)
C22 H22 0.9500
C23 C24 1.354(7)
C23 Br1 1.908(5)
C24 C25 1.372(7)
C24 H24 0.9500
C25 C26 1.379(7)
C25 H25 0.9500
C26 H26 0.9500
N31 C32 1.336(5)
N31 C36 1.346(5)
C32 C33 1.380(6)
C32 H32 0.9500
C33 C34 1.372(7)
C33 Br2 1.887(5)
C34 C35 1.379(7)
C34 H34 0.9500
C35 C36 1.378(6)
C35 H35 0.9500
C36 H36 0.9500
N41 C42 1.315(8)
N41 C46 1.350(7)
C42 C43 1.378(7)
C42 H42 0.9500
C43 C44 1.342(7)
C43 Br3 1.893(6)
C44 C45 1.387(8)
C44 H44 0.9500
C45 C46 1.356(7)
C45 H45 0.9500
C46 H46 0.9500

loop_
_geom_torsion_atom_site_label_1
_geom_torsion_atom_site_label_2
_geom_torsion_atom_site_label_3
_geom_torsion_atom_site_label_4
_geom_torsion
N5 C1 N2 C3 1.3(4)
Ru1 C1 N2 C3 177.6(3)
N5 C1 N2 P1 164.0(3)
Ru1 C1 N2 P1 -19.7(3)
C15 P1 N2 C1 -104.9(3)
C11 P1 N2 C1 139.1(3)
Ru1 P1 N2 C1 17.1(2)
C15 P1 N2 C3 46.5(5)
C11 P1 N2 C3 -69.4(6)
Ru1 P1 N2 C3 168.5(5)
C1 N2 C3 C4 -1.7(5)
P1 N2 C3 C4 -151.3(4)
N2 C3 C4 N5 1.4(5)
N2 C1 N5 C4 -0.4(4)
Ru1 C1 N5 C4 -173.0(5)
N2 C1 N5 C6 179.3(4)
Ru1 C1 N5 C6 6.7(9)
C3 C4 N5 C1 -0.7(5)
C3 C4 N5 C6 179.7(4)
C1 N5 C6 C7 -73.7(5)
C4 N5 C6 C7 105.9(5)
C1 N5 C6 C8 167.2(4)
C4 N5 C6 C8 -13.2(6)
C1 N5 C6 C9 48.8(5)
C4 N5 C6 C9 -131.5(4)
N2 P1 C15 C18 47.0(3)
C11 P1 C15 C18 161.9(3)
Ru1 P1 C15 C18 -42.9(4)
N2 P1 C15 C17 166.1(3)
C11 P1 C15 C17 -79.0(3)
Ru1 P1 C15 C17 76.2(3)
N2 P1 C15 C16 -70.7(4)
C11 P1 C15 C16 44.2(4)
Ru1 P1 C15 C16 -160.6(3)
C26 N21 C22 C23 -0.3(6)
Ru1 N21 C22 C23 -178.8(3)
N21 C22 C23 C24 0.4(7)
N21 C22 C23 Br1 -179.8(3)
C22 C23 C24 C25 0.2(8)
Br1 C23 C24 C25 -179.7(4)
C23 C24 C25 C26 -0.8(8)
C22 N21 C26 C25 -0.4(7)
Ru1 N21 C26 C25 178.1(4)
C24 C25 C26 N21 1.0(8)
C36 N31 C32 C33 2.1(6)
Ru1 N31 C32 C33 -173.7(3)
N31 C32 C33 C34 0.1(7)
N31 C32 C33 Br2 178.8(3)
C32 C33 C34 C35 -2.3(7)
Br2 C33 C34 C35 179.0(4)
C33 C34 C35 C36 2.4(7)
C32 N31 C36 C35 -2.0(7)
Ru1 N31 C36 C35 173.6(4)
C34 C35 C36 N31 -0.3(7)
C46 N41 C42 C43 0.1(9)
N41 C42 C43 C44 -0.2(9)
N41 C42 C43 Br3 178.3(5)
C42 C43 C44 C45 0.0(8)
Br3 C43 C44 C45 -178.4(4)
C43 C44 C45 C46 0.2(8)
C42 N41 C46 C45 0.1(9)
C44 C45 C46 N41 -0.3(9)
